data_7013067
loop_
_publ_author_name
'Edward Sz\/lyk'
'Iwona Szyma\'nska'
'Andrzej Surdykowski'
'Tadeusz G\/lowiak'
'Andrzej Wojtczak'
'Artur Goli\'nski'

_publ_section_title
;
 X-Ray crystal structure of [Ag4(\m-dppm)2(\m-C2F5COO)4]. Synthesis and
 spectroscopy of silver(I) perfluorinated carboxylate complexes with
 bis(diphenylphosphino)methane
;
_journal_issue 17
_journal_name_full 'Dalton Trans.'
_journal_page_first 3404
_journal_page_last 3410
_journal_paper_doi 10.1039/b304004f
_journal_year 2003
_chemical_formula_sum 'C31 H22 Ag2 F10 O4 P2'
_chemical_formula_weight 926.17
_chemical_name_systematic
;
?
;
_space_group_IT_number 15
_symmetry_cell_setting monoclinic
_symmetry_space_group_name_Hall '-C 2yc'
_symmetry_space_group_name_H-M 'C 1 2/c 1'
_atom_sites_solution_hydrogens geom
_atom_sites_solution_primary direct
_atom_sites_solution_secondary difmap
_audit_creation_method SHELXL-97
_cell_angle_alpha 90.00
_cell_angle_beta 108.56(3)
_cell_angle_gamma 90.00
_cell_formula_units_Z 8
_cell_length_a 25.079(5)
_cell_length_b 13.725(3)
_cell_length_c 20.382(4)
_cell_measurement_temperature 100(1)
_cell_volume 6651(3)
_computing_cell_refinement 'Kuma KM4CCD software 1998'
_computing_data_collection 'Kuma KM4CCD software 1998'
_computing_data_reduction 'Kuma KM4CCD software 1998'
_computing_structure_refinement 'SHELXL-97 (Sheldrick, 1997)'
_computing_structure_solution 'SHELXS-97 (Sheldrick, 1990)'
_diffrn_ambient_temperature 100(1)
_diffrn_measured_fraction_theta_full 0.473
_diffrn_measured_fraction_theta_max 0.473
_diffrn_measurement_device_type 'Kuma KM4CCD automatic diffractometer'
_diffrn_measurement_method 'profile data from omega/2theta scans'
_diffrn_radiation_monochromator graphite
_diffrn_radiation_source 'fine-focus sealed tube'
_diffrn_radiation_type MoK\a
_diffrn_radiation_wavelength 0.71073
_diffrn_reflns_av_R_equivalents 0.0330
_diffrn_reflns_av_sigmaI/netI 0.0259
_diffrn_reflns_limit_h_max 32
_diffrn_reflns_limit_h_min -31
_diffrn_reflns_limit_k_max 17
_diffrn_reflns_limit_k_min -17
_diffrn_reflns_limit_l_max 17
_diffrn_reflns_limit_l_min -26
_diffrn_reflns_number 21280
_diffrn_reflns_theta_full 27.00
_diffrn_reflns_theta_max 27.00
_diffrn_reflns_theta_min 3.35
_exptl_absorpt_coefficient_mu 1.366
_exptl_crystal_density_diffrn 1.850
_exptl_crystal_density_method 'not measured'
_exptl_crystal_F_000 3632
_exptl_crystal_size_max 0.20
_exptl_crystal_size_mid 0.20
_exptl_crystal_size_min 0.15
_refine_diff_density_max 0.850
_refine_diff_density_min -0.825
_refine_diff_density_rms 0.099
_refine_ls_extinction_method none
_refine_ls_goodness_of_fit_ref 1.153
_refine_ls_hydrogen_treatment mixed
_refine_ls_matrix_type full
_refine_ls_number_parameters 548
_refine_ls_number_reflns 7170
_refine_ls_number_restraints 0
_refine_ls_restrained_S_all 1.153
_refine_ls_R_factor_all 0.0388
_refine_ls_R_factor_gt 0.0316
_refine_ls_shift/su_max 0.001
_refine_ls_shift/su_mean 0.000
_refine_ls_structure_factor_coef Fsqd
_refine_ls_weighting_details 'w=1/[\s^2^(Fo^2^)+(0.0310P)^2^+20.2550P] where P=(Fo^2^+2Fc^2^)/3'
_refine_ls_weighting_scheme calc
_refine_ls_wR_factor_gt 0.0729
_refine_ls_wR_factor_ref 0.0763
_reflns_number_gt 6333
_reflns_number_total 7170
_reflns_threshold_expression >2sigma(I)
_cod_data_source_file b304004f.txt
_cod_data_source_block silver2
_cod_depositor_comments
;
The following automatic conversions were performed:

'_refine_ls_weighting_scheme' value 'calc
w=1/[\s^2^(Fo^2^)+(0.0310P)^2^+20.2550P] where P=(Fo^2^+2Fc^2^)/3'
was changed to 'calc'. New tag '_refine_ls_weighting_details' was
created. The value of the new tag was set to
'w=1/[\s^2^(Fo^2^)+(0.0310P)^2^+20.2550P] where P=(Fo^2^+2Fc^2^)/3'.

Automatic conversion script
Id: cif_fix_values 3143 2015-03-26 13:38:13Z robertas 
;
_cod_original_cell_volume 6651(2)
_cod_original_sg_symbol_H-M C2/c
_cod_database_code 7013067

loop_
_symmetry_equiv_pos_as_xyz
'x, y, z'
'-x, y, -z+1/2'
'x+1/2, y+1/2, z'
'-x+1/2, y+1/2, -z+1/2'
'-x, -y, -z'
'x, -y, z-1/2'
'-x+1/2, -y+1/2, -z'
'x+1/2, -y+1/2, z-1/2'

loop_
_atom_site_label
_atom_site_type_symbol
_atom_site_fract_x
_atom_site_fract_y
_atom_site_fract_z
_atom_site_U_iso_or_equiv
_atom_site_adp_type
_atom_site_occupancy
_atom_site_calc_flag
_atom_site_refinement_flags
_atom_site_disorder_assembly
_atom_site_disorder_group
Ag1 Ag 0.198443(9) 0.162388(15) 0.019841(10) 0.01634(6) Uani 1 d . . .
Ag2 Ag 0.251659(9) 0.295172(16) 0.142759(11) 0.01854(7) Uani 1 d . . .
P11 P 0.16612(3) 0.07964(5) 0.10149(3) 0.01343(14) Uani 1 d . . .
P12 P 0.25322(3) 0.17416(5) 0.22490(4) 0.01456(14) Uani 1 d . . .
O1 O 0.29665(8) 0.17644(14) 0.01760(11) 0.0191(4) Uani 1 d . . .
O2 O 0.30881(9) 0.09321(16) -0.07214(11) 0.0240(5) Uani 1 d . . .
O3 O 0.18267(9) 0.13222(16) -0.09861(10) 0.0217(4) Uani 1 d . . .
O4 O 0.16219(9) 0.06761(16) -0.20452(11) 0.0235(5) Uani 1 d . . .
F1 F 0.31186(10) 0.00535(18) 0.08554(13) 0.0511(7) Uani 1 d . . .
F2 F 0.33621(12) -0.06372(15) 0.00464(12) 0.0545(7) Uani 1 d . . .
F3 F 0.4258(4) 0.0847(8) 0.0480(7) 0.084(5) Uani 0.50 d P . .
F31 F 0.4274(5) 0.0367(8) 0.0259(6) 0.071(3) Uani 0.50 d P . .
F4 F 0.3951(6) 0.1102(11) 0.1334(7) 0.091(5) Uani 0.50 d P . .
F41 F 0.4139(4) 0.1101(8) 0.1112(6) 0.065(4) Uani 0.50 d P . .
F5 F 0.42471(9) -0.03809(18) 0.11557(13) 0.0482(6) Uani 1 d . . .
F6 F 0.07126(9) -0.01618(16) -0.19473(11) 0.0396(5) Uani 1 d . . .
F7 F 0.10784(9) -0.00758(15) -0.08260(10) 0.0342(5) Uani 1 d . . .
F8 F 0.05121(9) 0.18806(18) -0.19193(12) 0.0436(5) Uani 1 d . . .
F9 F 0.00459(9) 0.08830(19) -0.14954(12) 0.0469(6) Uani 1 d . . .
F10 F 0.07150(9) 0.17301(17) -0.08134(11) 0.0403(5) Uani 1 d . . .
C1 C 0.31127(12) 0.1046(2) -0.01121(15) 0.0196(6) Uani 1 d . . .
C2 C 0.33893(13) 0.0208(2) 0.03917(16) 0.0218(6) Uani 1 d . . .
C3 C 0.39981(16) 0.0382(3) 0.0788(2) 0.0476(11) Uani 1 d . . .
C4 C 0.15274(12) 0.0834(2) -0.14993(15) 0.0187(6) Uani 1 d . . .
C5 C 0.09760(14) 0.0441(2) -0.14176(15) 0.0236(6) Uani 1 d . . .
C6 C 0.05555(14) 0.1244(3) -0.14130(17) 0.0290(7) Uani 1 d . . .
C7 C 0.21977(12) 0.0592(2) 0.18593(15) 0.0161(5) Uani 1 d . . .
C11 C 0.13803(12) -0.0423(2) 0.07704(14) 0.0161(5) Uani 1 d . . .
C12 C 0.17483(14) -0.1182(2) 0.07655(16) 0.0247(6) Uani 1 d . . .
C13 C 0.15431(16) -0.2105(2) 0.05372(18) 0.0292(7) Uani 1 d . . .
C14 C 0.09684(16) -0.2269(2) 0.03011(19) 0.0308(7) Uani 1 d . . .
C15 C 0.06016(15) -0.1518(3) 0.0298(2) 0.0336(8) Uani 1 d . . .
C16 C 0.08050(13) -0.0598(2) 0.05336(17) 0.0246(7) Uani 1 d . . .
C21 C 0.11055(12) 0.1464(2) 0.12092(14) 0.0158(5) Uani 1 d . . .
C22 C 0.08974(12) 0.2316(2) 0.08430(15) 0.0182(6) Uani 1 d . . .
C23 C 0.04631(13) 0.2830(2) 0.09734(17) 0.0233(6) Uani 1 d . . .
C24 C 0.02422(14) 0.2499(2) 0.14737(18) 0.0268(7) Uani 1 d . . .
C25 C 0.04490(15) 0.1659(3) 0.18409(19) 0.0296(7) Uani 1 d . . .
C26 C 0.08802(13) 0.1137(2) 0.17141(16) 0.0212(6) Uani 1 d . . .
C31 C 0.21570(12) 0.2090(2) 0.28416(15) 0.0184(6) Uani 1 d . . .
C32 C 0.18120(14) 0.2909(2) 0.26807(17) 0.0259(7) Uani 1 d . . .
C33 C 0.14991(16) 0.3183(3) 0.3104(2) 0.0351(8) Uani 1 d . . .
C34 C 0.15291(15) 0.2646(3) 0.36865(19) 0.0344(8) Uani 1 d . . .
C35 C 0.18807(17) 0.1840(3) 0.38570(19) 0.0325(8) Uani 1 d . . .
C36 C 0.21861(14) 0.1555(2) 0.34337(17) 0.0246(6) Uani 1 d . . .
C41 C 0.32288(12) 0.1362(2) 0.27735(15) 0.0199(6) Uani 1 d . . .
C42 C 0.33246(14) 0.0470(2) 0.31290(17) 0.0252(7) Uani 1 d . . .
C43 C 0.38664(15) 0.0198(3) 0.35101(19) 0.0327(8) Uani 1 d . . .
C44 C 0.43120(15) 0.0799(3) 0.3539(2) 0.0392(9) Uani 1 d . . .
C45 C 0.42238(15) 0.1684(3) 0.3199(2) 0.0378(9) Uani 1 d . . .
C46 C 0.36813(14) 0.1972(2) 0.28161(17) 0.0260(7) Uani 1 d . . .
H12 H 0.2121(15) -0.107(2) 0.0910(17) 0.017(8) Uiso 1 d . . .
H13 H 0.1785(16) -0.262(3) 0.057(2) 0.032(10) Uiso 1 d . . .
H14 H 0.0833(18) -0.289(3) 0.017(2) 0.042(12) Uiso 1 d . . .
H15 H 0.0194(18) -0.162(3) 0.016(2) 0.038(11) Uiso 1 d . . .
H16 H 0.0563(17) -0.012(3) 0.055(2) 0.034(10) Uiso 1 d . . .
H22 H 0.1083(16) 0.258(3) 0.048(2) 0.033(10) Uiso 1 d . . .
H23 H 0.0309(14) 0.342(3) 0.0694(18) 0.021(9) Uiso 1 d . . .
H24 H -0.0024(16) 0.286(3) 0.1554(19) 0.027(10) Uiso 1 d . . .
H25 H 0.0299(18) 0.141(3) 0.218(2) 0.049(12) Uiso 1 d . . .
H26 H 0.1028(14) 0.059(3) 0.1980(18) 0.021(9) Uiso 1 d . . .
H32 H 0.1777(16) 0.327(3) 0.224(2) 0.030(10) Uiso 1 d . . .
H33 H 0.1275(17) 0.375(3) 0.298(2) 0.035(11) Uiso 1 d . . .
H34 H 0.1328(18) 0.284(3) 0.399(2) 0.041(11) Uiso 1 d . . .
H35 H 0.1899(17) 0.150(3) 0.421(2) 0.034(11) Uiso 1 d . . .
H36 H 0.2422(14) 0.105(3) 0.3545(17) 0.020(9) Uiso 1 d . . .
H42 H 0.3030(15) 0.005(3) 0.3102(18) 0.025(9) Uiso 1 d . . .
H43 H 0.3891(17) -0.042(3) 0.373(2) 0.042(11) Uiso 1 d . . .
H44 H 0.467(2) 0.062(4) 0.380(3) 0.063(15) Uiso 1 d . . .
H45 H 0.452(2) 0.209(3) 0.324(2) 0.048(13) Uiso 1 d . . .
H46 H 0.3624(14) 0.260(3) 0.2577(18) 0.021(8) Uiso 1 d . . .
H71 H 0.2464(14) 0.022(2) 0.1761(16) 0.014(8) Uiso 1 d . . .
H72 H 0.2043(15) 0.025(3) 0.2128(19) 0.025(9) Uiso 1 d . . .

loop_
_atom_site_aniso_label
_atom_site_aniso_U_11
_atom_site_aniso_U_22
_atom_site_aniso_U_33
_atom_site_aniso_U_23
_atom_site_aniso_U_13
_atom_site_aniso_U_12
Ag1 0.01993(11) 0.01765(11) 0.01368(11) 0.00098(8) 0.00849(8) -0.00201(8)
Ag2 0.02342(12) 0.01684(11) 0.01525(11) 0.00268(8) 0.00599(8) -0.00283(9)
P11 0.0149(3) 0.0147(3) 0.0116(3) -0.0005(3) 0.0056(3) -0.0016(3)
P12 0.0154(3) 0.0156(3) 0.0125(3) 0.0009(3) 0.0042(3) -0.0018(3)
O1 0.0194(10) 0.0161(10) 0.0237(11) 0.0033(8) 0.0095(8) 0.0012(8)
O2 0.0307(12) 0.0238(11) 0.0190(11) 0.0038(9) 0.0102(9) 0.0090(9)
O3 0.0258(11) 0.0267(11) 0.0129(9) -0.0035(8) 0.0067(8) -0.0082(9)
O4 0.0340(12) 0.0216(11) 0.0187(10) -0.0042(8) 0.0137(9) -0.0055(9)
F1 0.0515(14) 0.0542(14) 0.0643(16) 0.0414(13) 0.0418(13) 0.0273(12)
F2 0.0892(19) 0.0187(10) 0.0406(13) -0.0014(9) -0.0007(13) 0.0136(11)
F3 0.020(3) 0.095(8) 0.126(12) 0.085(8) 0.005(5) -0.007(5)
F31 0.025(3) 0.136(10) 0.060(5) 0.053(6) 0.023(3) 0.022(6)
F4 0.111(11) 0.065(5) 0.053(6) -0.013(4) -0.035(6) 0.012(7)
F41 0.046(5) 0.029(3) 0.085(10) -0.010(5) -0.029(5) -0.003(3)
F5 0.0284(11) 0.0503(14) 0.0567(15) 0.0316(12) 0.0009(10) 0.0085(10)
F6 0.0423(12) 0.0464(13) 0.0371(12) -0.0255(10) 0.0223(10) -0.0258(10)
F7 0.0423(11) 0.0337(11) 0.0336(11) 0.0095(9) 0.0222(9) -0.0052(9)
F8 0.0348(12) 0.0540(14) 0.0410(13) 0.0173(11) 0.0106(10) 0.0115(10)
F9 0.0230(10) 0.0708(17) 0.0507(14) -0.0132(12) 0.0171(10) -0.0122(11)
F10 0.0340(11) 0.0498(13) 0.0373(12) -0.0180(10) 0.0115(9) 0.0022(10)
C1 0.0133(13) 0.0241(15) 0.0221(15) 0.0056(12) 0.0067(11) 0.0039(11)
C2 0.0224(14) 0.0161(14) 0.0279(16) 0.0017(12) 0.0095(12) -0.0010(12)
C3 0.032(2) 0.044(2) 0.053(3) 0.029(2) -0.0059(18) -0.0055(18)
C4 0.0221(14) 0.0181(14) 0.0157(13) 0.0030(11) 0.0056(11) 0.0003(12)
C5 0.0310(16) 0.0248(15) 0.0155(14) -0.0039(12) 0.0083(12) -0.0078(13)
C6 0.0250(16) 0.0389(19) 0.0244(16) -0.0050(14) 0.0099(13) -0.0024(15)
C7 0.0173(13) 0.0162(13) 0.0153(13) 0.0013(11) 0.0060(11) -0.0006(11)
C11 0.0216(13) 0.0156(13) 0.0121(12) -0.0016(10) 0.0070(11) -0.0051(11)
C12 0.0251(16) 0.0232(15) 0.0240(16) -0.0055(12) 0.0054(13) 0.0019(13)
C13 0.0401(19) 0.0167(15) 0.0275(17) -0.0040(13) 0.0060(14) 0.0047(14)
C14 0.042(2) 0.0200(16) 0.0328(18) -0.0100(14) 0.0155(15) -0.0110(15)
C15 0.0269(17) 0.0336(19) 0.043(2) -0.0165(16) 0.0148(15) -0.0120(15)
C16 0.0200(14) 0.0255(16) 0.0316(17) -0.0103(13) 0.0128(13) -0.0050(13)
C21 0.0165(13) 0.0153(13) 0.0167(13) -0.0016(10) 0.0070(10) -0.0002(11)
C22 0.0184(13) 0.0180(14) 0.0174(13) 0.0002(11) 0.0045(11) -0.0028(11)
C23 0.0193(14) 0.0205(15) 0.0270(16) 0.0000(13) 0.0028(12) -0.0012(12)
C24 0.0218(15) 0.0255(16) 0.0357(18) -0.0033(14) 0.0128(14) 0.0045(14)
C25 0.0309(17) 0.0319(18) 0.0324(18) 0.0045(15) 0.0190(15) 0.0038(15)
C26 0.0236(15) 0.0210(14) 0.0212(14) 0.0037(12) 0.0104(12) 0.0007(13)
C31 0.0175(13) 0.0216(14) 0.0157(13) -0.0058(11) 0.0049(11) -0.0035(12)
C32 0.0309(17) 0.0230(15) 0.0221(16) -0.0067(13) 0.0060(13) 0.0020(13)
C33 0.0344(19) 0.0345(19) 0.036(2) -0.0129(16) 0.0108(16) 0.0056(16)
C34 0.0331(18) 0.041(2) 0.0331(19) -0.0173(16) 0.0163(15) -0.0051(16)
C35 0.045(2) 0.0356(19) 0.0237(17) -0.0036(15) 0.0197(16) -0.0078(16)
C36 0.0291(16) 0.0220(15) 0.0258(16) 0.0007(13) 0.0129(13) -0.0014(14)
C41 0.0218(14) 0.0228(15) 0.0158(14) -0.0010(11) 0.0073(11) -0.0028(12)
C42 0.0227(15) 0.0246(16) 0.0280(16) 0.0059(13) 0.0075(13) -0.0011(13)
C43 0.0274(17) 0.0312(18) 0.0369(19) 0.0115(15) 0.0067(14) 0.0049(15)
C44 0.0202(16) 0.053(2) 0.040(2) 0.0146(18) 0.0035(15) 0.0065(16)
C45 0.0183(15) 0.051(2) 0.039(2) 0.0123(18) 0.0014(14) -0.0074(16)
C46 0.0236(15) 0.0285(17) 0.0235(16) 0.0067(13) 0.0043(13) -0.0039(13)

loop_
_atom_type_symbol
_atom_type_description
_atom_type_scat_dispersion_real
_atom_type_scat_dispersion_imag
_atom_type_scat_source
C C 0.0033 0.0016 'International Tables Vol C Tables 4.2.6.8 and 6.1.1.4'
H H 0.0000 0.0000 'International Tables Vol C Tables 4.2.6.8 and 6.1.1.4'
O O 0.0106 0.0060 'International Tables Vol C Tables 4.2.6.8 and 6.1.1.4'
F F 0.0171 0.0103 'International Tables Vol C Tables 4.2.6.8 and 6.1.1.4'
P P 0.1023 0.0942 'International Tables Vol C Tables 4.2.6.8 and 6.1.1.4'
Ag Ag -0.8971 1.1015 'International Tables Vol C Tables 4.2.6.8 and 6.1.1.4'

loop_
_geom_angle_atom_site_label_1
_geom_angle_atom_site_label_2
_geom_angle_atom_site_label_3
_geom_angle
_geom_angle_site_symmetry_1
_geom_angle_site_symmetry_3
_geom_angle_publ_flag
O3 Ag1 O1 80.92(7) . 7 ?
O3 Ag1 P11 130.88(5) . . ?
O1 Ag1 P11 138.16(5) 7 . ?
O3 Ag1 O1 80.73(8) . . ?
O1 Ag1 O1 76.52(7) 7 . ?
P11 Ag1 O1 127.94(5) . . ?
O3 Ag1 Ag2 146.73(5) . . ?
O1 Ag1 Ag2 69.50(5) 7 . ?
P11 Ag1 Ag2 82.34(2) . . ?
O1 Ag1 Ag2 77.94(5) . . ?
O2 Ag2 O3 83.14(8) 7 7 ?
O2 Ag2 P12 140.53(6) 7 . ?
O3 Ag2 P12 136.22(6) 7 . ?
O2 Ag2 Ag1 81.67(6) 7 . ?
O3 Ag2 Ag1 96.70(5) 7 . ?
P12 Ag2 Ag1 93.83(3) . . ?
C21 P11 C11 105.47(13) . . ?
C21 P11 C7 104.90(13) . . ?
C11 P11 C7 102.72(13) . . ?
C21 P11 Ag1 111.76(10) . . ?
C11 P11 Ag1 116.00(9) . . ?
C7 P11 Ag1 114.85(10) . . ?
C41 P12 C31 106.86(13) . . ?
C41 P12 C7 103.25(14) . . ?
C31 P12 C7 104.52(13) . . ?
C41 P12 Ag2 114.73(10) . . ?
C31 P12 Ag2 113.16(10) . . ?
C7 P12 Ag2 113.32(10) . . ?
C1 O1 Ag1 122.07(18) . 7 ?
C1 O1 Ag1 112.63(18) . . ?
Ag1 O1 Ag1 103.48(7) 7 . ?
C1 O2 Ag2 110.87(18) . 7 ?
C4 O3 Ag2 102.26(17) . 7 ?
C4 O3 Ag1 143.22(19) . . ?
Ag2 O3 Ag1 114.25(9) 7 . ?
O2 C1 O1 129.7(3) . . ?
O2 C1 C2 116.2(3) . . ?
O1 C1 C2 114.0(3) . . ?
F1 C2 F2 106.2(3) . . ?
F1 C2 C3 107.5(3) . . ?
F2 C2 C3 107.0(3) . . ?
F1 C2 C1 111.3(2) . . ?
F2 C2 C1 110.8(3) . . ?
C3 C2 C1 113.7(3) . . ?
F41 C3 F3 74.7(8) . . ?
F41 C3 F5 110.0(7) . . ?
F3 C3 F5 118.2(6) . . ?
F41 C3 F31 107.4(8) . . ?
F3 C3 F31 33.7(7) . . ?
F5 C3 F31 99.1(5) . . ?
F41 C3 C2 120.5(6) . . ?
F3 C3 C2 115.2(6) . . ?
F5 C3 C2 113.2(3) . . ?
F31 C3 C2 103.9(6) . . ?
F41 C3 F4 28.9(8) . . ?
F3 C3 F4 102.4(8) . . ?
F5 C3 F4 103.4(6) . . ?
F31 C3 F4 135.9(7) . . ?
C2 C3 F4 101.2(6) . . ?
O4 C4 O3 127.3(3) . . ?
O4 C4 C5 118.3(3) . . ?
O3 C4 C5 114.3(2) . . ?
F7 C5 F6 107.2(3) . . ?
F7 C5 C6 108.0(3) . . ?
F6 C5 C6 106.5(3) . . ?
F7 C5 C4 111.0(3) . . ?
F6 C5 C4 110.8(2) . . ?
C6 C5 C4 113.1(3) . . ?
F8 C6 F9 108.0(3) . . ?
F8 C6 F10 108.0(3) . . ?
F9 C6 F10 107.3(3) . . ?
F8 C6 C5 110.8(3) . . ?
F9 C6 C5 111.6(3) . . ?
F10 C6 C5 111.1(3) . . ?
P11 C7 P12 111.71(15) . . ?
P11 C7 H71 104(2) . . ?
P12 C7 H71 108(2) . . ?
P11 C7 H72 109(2) . . ?
P12 C7 H72 114(2) . . ?
H71 C7 H72 109(3) . . ?
C16 C11 C12 118.9(3) . . ?
C16 C11 P11 121.5(2) . . ?
C12 C11 P11 119.3(2) . . ?
C13 C12 C11 120.6(3) . . ?
C13 C12 H12 120(2) . . ?
C11 C12 H12 119(2) . . ?
C14 C13 C12 119.8(3) . . ?
C14 C13 H13 120(2) . . ?
C12 C13 H13 120(2) . . ?
C15 C14 C13 119.9(3) . . ?
C15 C14 H14 120(3) . . ?
C13 C14 H14 120(3) . . ?
C14 C15 C16 120.4(3) . . ?
C14 C15 H15 122(2) . . ?
C16 C15 H15 118(2) . . ?
C15 C16 C11 120.3(3) . . ?
C15 C16 H16 120(2) . . ?
C11 C16 H16 120(2) . . ?
C22 C21 C26 119.6(3) . . ?
C22 C21 P11 119.3(2) . . ?
C26 C21 P11 121.2(2) . . ?
C23 C22 C21 120.3(3) . . ?
C23 C22 H22 121(2) . . ?
C21 C22 H22 119(2) . . ?
C24 C23 C22 119.7(3) . . ?
C24 C23 H23 121(2) . . ?
C22 C23 H23 119(2) . . ?
C23 C24 C25 120.2(3) . . ?
C23 C24 H24 117(2) . . ?
C25 C24 H24 123(2) . . ?
C24 C25 C26 120.7(3) . . ?
C24 C25 H25 122(3) . . ?
C26 C25 H25 118(3) . . ?
C25 C26 C21 119.5(3) . . ?
C25 C26 H26 120(2) . . ?
C21 C26 H26 121(2) . . ?
C32 C31 C36 119.1(3) . . ?
C32 C31 P12 118.1(2) . . ?
C36 C31 P12 122.8(2) . . ?
C33 C32 C31 120.2(3) . . ?
C33 C32 H32 121(2) . . ?
C31 C32 H32 119(2) . . ?
C34 C33 C32 120.2(3) . . ?
C34 C33 H33 122(2) . . ?
C32 C33 H33 118(2) . . ?
C33 C34 C35 119.8(3) . . ?
C33 C34 H34 121(3) . . ?
C35 C34 H34 119(3) . . ?
C36 C35 C34 120.3(3) . . ?
C36 C35 H35 119(3) . . ?
C34 C35 H35 120(3) . . ?
C35 C36 C31 120.3(3) . . ?
C35 C36 H36 121(2) . . ?
C31 C36 H36 118(2) . . ?
C46 C41 C42 119.4(3) . . ?
C46 C41 P12 118.6(2) . . ?
C42 C41 P12 122.0(2) . . ?
C43 C42 C41 120.0(3) . . ?
C43 C42 H42 119(2) . . ?
C41 C42 H42 121(2) . . ?
C44 C43 C42 120.1(3) . . ?
C44 C43 H43 126(3) . . ?
C42 C43 H43 114(3) . . ?
C43 C44 C45 120.5(3) . . ?
C43 C44 H44 120(3) . . ?
C45 C44 H44 119(3) . . ?
C44 C45 C46 120.2(3) . . ?
C44 C45 H45 119(3) . . ?
C46 C45 H45 121(3) . . ?
C41 C46 C45 119.8(3) . . ?
C41 C46 H46 121(2) . . ?
C45 C46 H46 119(2) . . ?

loop_
_geom_bond_atom_site_label_1
_geom_bond_atom_site_label_2
_geom_bond_distance
_geom_bond_site_symmetry_2
_geom_bond_publ_flag
Ag1 O3 2.356(2) . ?
Ag1 O1 2.356(2) 7 ?
Ag1 P11 2.3612(8) . ?
Ag1 O1 2.485(2) . ?
Ag1 Ag2 3.0415(7) . ?
Ag2 O2 2.308(2) 7 ?
Ag2 O3 2.336(2) 7 ?
Ag2 P12 2.3498(8) . ?
P11 C21 1.814(3) . ?
P11 C11 1.822(3) . ?
P11 C7 1.838(3) . ?
P12 C41 1.810(3) . ?
P12 C31 1.816(3) . ?
P12 C7 1.844(3) . ?
O1 C1 1.261(4) . ?
O1 Ag1 2.356(2) 7 ?
O2 C1 1.234(4) . ?
O2 Ag2 2.308(2) 7 ?
O3 C4 1.267(4) . ?
O3 Ag2 2.336(2) 7 ?
O4 C4 1.228(4) . ?
F1 C2 1.344(4) . ?
F2 C2 1.347(4) . ?
F3 F31 0.806(15) . ?
F3 C3 1.218(10) . ?
F3 F41 1.453(17) . ?
F31 C3 1.454(11) . ?
F4 F41 0.750(15) . ?
F4 C3 1.521(13) . ?
F41 C3 1.176(11) . ?
F5 C3 1.323(4) . ?
F6 C5 1.354(3) . ?
F7 C5 1.352(4) . ?
F8 C6 1.330(4) . ?
F9 C6 1.331(4) . ?
F10 C6 1.337(4) . ?
C1 C2 1.551(4) . ?
C2 C3 1.502(5) . ?
C4 C5 1.542(4) . ?
C5 C6 1.527(5) . ?
C7 H71 0.91(3) . ?
C7 H72 0.90(4) . ?
C11 C16 1.389(4) . ?
C11 C12 1.395(4) . ?
C12 C13 1.391(5) . ?
C12 H12 0.90(3) . ?
C13 C14 1.385(5) . ?
C13 H13 0.92(4) . ?
C14 C15 1.380(5) . ?
C14 H14 0.92(4) . ?
C15 C16 1.389(5) . ?
C15 H15 0.98(4) . ?
C16 H16 0.90(4) . ?
C21 C22 1.396(4) . ?
C21 C26 1.397(4) . ?
C22 C23 1.392(4) . ?
C22 H22 1.05(4) . ?
C23 C24 1.383(5) . ?
C23 H23 1.00(4) . ?
C24 C25 1.383(5) . ?
C24 H24 0.88(4) . ?
C25 C26 1.388(5) . ?
C25 H25 0.95(5) . ?
C26 H26 0.93(4) . ?
C31 C32 1.393(4) . ?
C31 C36 1.395(4) . ?
C32 C33 1.390(5) . ?
C32 H32 1.00(4) . ?
C33 C34 1.379(6) . ?
C33 H33 0.94(4) . ?
C34 C35 1.388(6) . ?
C34 H34 0.96(4) . ?
C35 C36 1.381(5) . ?
C35 H35 0.85(4) . ?
C36 H36 0.89(4) . ?
C41 C46 1.391(4) . ?
C41 C42 1.404(4) . ?
C42 C43 1.384(5) . ?
C42 H42 0.93(4) . ?
C43 C44 1.374(5) . ?
C43 H43 0.96(4) . ?
C44 C45 1.382(6) . ?
C44 H44 0.92(5) . ?
C45 C46 1.393(5) . ?
C45 H45 0.91(5) . ?
C46 H46 0.97(4) . ?

loop_
_geom_torsion_atom_site_label_1
_geom_torsion_atom_site_label_2
_geom_torsion_atom_site_label_3
_geom_torsion_atom_site_label_4
_geom_torsion
_geom_torsion_site_symmetry_1
_geom_torsion_site_symmetry_2
_geom_torsion_site_symmetry_3
_geom_torsion_site_symmetry_4
_geom_torsion_publ_flag
O3 Ag1 Ag2 O2 60.90(11) . . . 7 ?
O1 Ag1 Ag2 O2 32.21(8) 7 . . 7 ?
P11 Ag1 Ag2 O2 -116.31(6) . . . 7 ?
O1 Ag1 Ag2 O2 112.16(7) . . . 7 ?
O3 Ag1 Ag2 O3 -21.12(15) . . . 7 ?
O1 Ag1 Ag2 O3 -49.81(8) 7 . . 7 ?
P11 Ag1 Ag2 O3 161.67(6) . . . 7 ?
O1 Ag1 Ag2 O3 30.13(7) . . . 7 ?
O3 Ag1 Ag2 P12 -158.55(10) . . . . ?
O1 Ag1 Ag2 P12 172.76(5) 7 . . . ?
P11 Ag1 Ag2 P12 24.24(3) . . . . ?
O1 Ag1 Ag2 P12 -107.29(5) . . . . ?
O3 Ag1 P11 C21 -104.84(12) . . . . ?
O1 Ag1 P11 C21 25.98(13) 7 . . . ?
O1 Ag1 P11 C21 141.29(11) . . . . ?
Ag2 Ag1 P11 C21 73.14(10) . . . . ?
O3 Ag1 P11 C11 16.10(13) . . . . ?
O1 Ag1 P11 C11 146.92(13) 7 . . . ?
O1 Ag1 P11 C11 -97.77(12) . . . . ?
Ag2 Ag1 P11 C11 -165.92(11) . . . . ?
O3 Ag1 P11 C7 135.83(13) . . . . ?
O1 Ag1 P11 C7 -93.36(13) 7 . . . ?
O1 Ag1 P11 C7 21.96(13) . . . . ?
Ag2 Ag1 P11 C7 -46.20(11) . . . . ?
O2 Ag2 P12 C41 -164.10(13) 7 . . . ?
O3 Ag2 P12 C41 10.55(14) 7 . . . ?
Ag1 Ag2 P12 C41 114.36(11) . . . . ?
O2 Ag2 P12 C31 -41.12(14) 7 . . . ?
O3 Ag2 P12 C31 133.53(12) 7 . . . ?
Ag1 Ag2 P12 C31 -122.66(10) . . . . ?
O2 Ag2 P12 C7 77.65(14) 7 . . . ?
O3 Ag2 P12 C7 -107.70(13) 7 . . . ?
Ag1 Ag2 P12 C7 -3.88(10) . . . . ?
O3 Ag1 O1 C1 -50.94(19) . . . . ?
O1 Ag1 O1 C1 -133.7(2) 7 . . . ?
P11 Ag1 O1 C1 84.6(2) . . . . ?
Ag2 Ag1 O1 C1 154.75(19) . . . . ?
O3 Ag1 O1 Ag1 82.80(8) . . . 7 ?
O1 Ag1 O1 Ag1 0.0 7 . . 7 ?
P11 Ag1 O1 Ag1 -141.67(5) . . . 7 ?
Ag2 Ag1 O1 Ag1 -71.51(6) . . . 7 ?
O1 Ag1 O3 C4 -137.2(3) 7 . . . ?
P11 Ag1 O3 C4 12.1(4) . . . . ?
O1 Ag1 O3 C4 145.1(3) . . . . ?
Ag2 Ag1 O3 C4 -164.3(3) . . . . ?
O1 Ag1 O3 Ag2 50.20(9) 7 . . 7 ?
P11 Ag1 O3 Ag2 -160.55(5) . . . 7 ?
O1 Ag1 O3 Ag2 -27.50(9) . . . 7 ?
Ag2 Ag1 O3 Ag2 23.11(16) . . . 7 ?
F41 F3 F31 C3 17(2) . . . . ?
C3 F4 F41 F3 29(4) . . . . ?
F31 F3 F41 F4 -57(6) . . . . ?
C3 F3 F41 F4 -36(5) . . . . ?
F31 F3 F41 C3 -21(3) . . . . ?
Ag2 O2 C1 O1 -17.0(4) 7 . . . ?
Ag2 O2 C1 C2 166.25(19) 7 . . . ?
Ag1 O1 C1 O2 -31.5(4) 7 . . . ?
Ag1 O1 C1 O2 92.5(3) . . . . ?
Ag1 O1 C1 C2 145.28(19) 7 . . . ?
Ag1 O1 C1 C2 -90.7(2) . . . . ?
O2 C1 C2 F1 -141.4(3) . . . . ?
O1 C1 C2 F1 41.4(4) . . . . ?
O2 C1 C2 F2 -23.5(4) . . . . ?
O1 C1 C2 F2 159.3(3) . . . . ?
O2 C1 C2 C3 97.0(4) . . . . ?
O1 C1 C2 C3 -80.2(4) . . . . ?
F4 F41 C3 F3 164(2) . . . . ?
F4 F41 C3 F5 -81(2) . . . . ?
F3 F41 C3 F5 115.0(7) . . . . ?
F4 F41 C3 F31 171.7(19) . . . . ?
F3 F41 C3 F31 8.0(10) . . . . ?
F4 F41 C3 C2 53(2) . . . . ?
F3 F41 C3 C2 -110.5(7) . . . . ?
F3 F41 C3 F4 -164(2) . . . . ?
F31 F3 C3 F41 166.1(18) . . . . ?
F31 F3 C3 F5 61.3(18) . . . . ?
F41 F3 C3 F5 -104.8(8) . . . . ?
F41 F3 C3 F31 -166.1(18) . . . . ?
F31 F3 C3 C2 -77.0(16) . . . . ?
F41 F3 C3 C2 116.9(8) . . . . ?
F31 F3 C3 F4 174.1(15) . . . . ?
F41 F3 C3 F4 8.0(10) . . . . ?
F3 F31 C3 F41 -14.0(18) . . . . ?
F3 F31 C3 F5 -128.5(15) . . . . ?
F3 F31 C3 C2 114.7(16) . . . . ?
F3 F31 C3 F4 -8(2) . . . . ?
F1 C2 C3 F41 -69.6(8) . . . . ?
F2 C2 C3 F41 176.7(8) . . . . ?
C1 C2 C3 F41 54.1(9) . . . . ?
F1 C2 C3 F3 -156.0(8) . . . . ?
F2 C2 C3 F3 90.3(8) . . . . ?
C1 C2 C3 F3 -32.4(9) . . . . ?
F1 C2 C3 F5 63.7(5) . . . . ?
F2 C2 C3 F5 -50.1(5) . . . . ?
C1 C2 C3 F5 -172.7(3) . . . . ?
F1 C2 C3 F31 170.2(5) . . . . ?
F2 C2 C3 F31 56.4(5) . . . . ?
C1 C2 C3 F31 -66.2(6) . . . . ?
F1 C2 C3 F4 -46.4(7) . . . . ?
F2 C2 C3 F4 -160.1(6) . . . . ?
C1 C2 C3 F4 77.3(7) . . . . ?
F41 F4 C3 F3 -16(2) . . . . ?
F41 F4 C3 F5 107(2) . . . . ?
F41 F4 C3 F31 -11(3) . . . . ?
F41 F4 C3 C2 -135(2) . . . . ?
Ag2 O3 C4 O4 10.0(4) 7 . . . ?
Ag1 O3 C4 O4 -163.2(2) . . . . ?
Ag2 O3 C4 C5 -167.6(2) 7 . . . ?
Ag1 O3 C4 C5 19.3(5) . . . . ?
O4 C4 C5 F7 128.3(3) . . . . ?
O3 C4 C5 F7 -54.0(3) . . . . ?
O4 C4 C5 F6 9.3(4) . . . . ?
O3 C4 C5 F6 -173.0(3) . . . . ?
O4 C4 C5 C6 -110.2(3) . . . . ?
O3 C4 C5 C6 67.6(3) . . . . ?
F7 C5 C6 F8 169.1(3) . . . . ?
F6 C5 C6 F8 -76.0(3) . . . . ?
C4 C5 C6 F8 45.9(4) . . . . ?
F7 C5 C6 F9 -70.5(3) . . . . ?
F6 C5 C6 F9 44.3(3) . . . . ?
C4 C5 C6 F9 166.2(3) . . . . ?
F7 C5 C6 F10 49.1(3) . . . . ?
F6 C5 C6 F10 164.0(3) . . . . ?
C4 C5 C6 F10 -74.1(3) . . . . ?
C21 P11 C7 P12 -67.35(18) . . . . ?
C11 P11 C7 P12 -177.41(15) . . . . ?
Ag1 P11 C7 P12 55.74(17) . . . . ?
C41 P12 C7 P11 -151.33(15) . . . . ?
C31 P12 C7 P11 97.03(17) . . . . ?
Ag2 P12 C7 P11 -26.61(18) . . . . ?
C21 P11 C11 C16 22.1(3) . . . . ?
C7 P11 C11 C16 131.8(3) . . . . ?
Ag1 P11 C11 C16 -102.1(2) . . . . ?
C21 P11 C11 C12 -163.3(2) . . . . ?
C7 P11 C11 C12 -53.7(3) . . . . ?
Ag1 P11 C11 C12 72.5(2) . . . . ?
C16 C11 C12 C13 -1.0(5) . . . . ?
P11 C11 C12 C13 -175.7(3) . . . . ?
C11 C12 C13 C14 1.1(5) . . . . ?
C12 C13 C14 C15 -0.5(5) . . . . ?
C13 C14 C15 C16 -0.3(6) . . . . ?
C14 C15 C16 C11 0.4(5) . . . . ?
C12 C11 C16 C15 0.2(5) . . . . ?
P11 C11 C16 C15 174.8(3) . . . . ?
C11 P11 C21 C22 -122.1(2) . . . . ?
C7 P11 C21 C22 129.9(2) . . . . ?
Ag1 P11 C21 C22 4.8(3) . . . . ?
C11 P11 C21 C26 57.4(3) . . . . ?
C7 P11 C21 C26 -50.6(3) . . . . ?
Ag1 P11 C21 C26 -175.7(2) . . . . ?
C26 C21 C22 C23 -0.8(4) . . . . ?
P11 C21 C22 C23 178.7(2) . . . . ?
C21 C22 C23 C24 0.8(5) . . . . ?
C22 C23 C24 C25 -0.4(5) . . . . ?
C23 C24 C25 C26 0.1(5) . . . . ?
C24 C25 C26 C21 -0.1(5) . . . . ?
C22 C21 C26 C25 0.5(5) . . . . ?
P11 C21 C26 C25 -179.0(3) . . . . ?
C41 P12 C31 C32 139.8(2) . . . . ?
C7 P12 C31 C32 -111.1(2) . . . . ?
Ag2 P12 C31 C32 12.6(3) . . . . ?
C41 P12 C31 C36 -42.3(3) . . . . ?
C7 P12 C31 C36 66.7(3) . . . . ?
Ag2 P12 C31 C36 -169.6(2) . . . . ?
C36 C31 C32 C33 -0.4(5) . . . . ?
P12 C31 C32 C33 177.5(3) . . . . ?
C31 C32 C33 C34 0.1(5) . . . . ?
C32 C33 C34 C35 1.2(6) . . . . ?
C33 C34 C35 C36 -2.2(6) . . . . ?
C34 C35 C36 C31 1.9(5) . . . . ?
C32 C31 C36 C35 -0.6(5) . . . . ?
P12 C31 C36 C35 -178.4(3) . . . . ?
C31 P12 C41 C46 -107.1(3) . . . . ?
C7 P12 C41 C46 143.0(3) . . . . ?
Ag2 P12 C41 C46 19.2(3) . . . . ?
C31 P12 C41 C42 73.7(3) . . . . ?
C7 P12 C41 C42 -36.2(3) . . . . ?
Ag2 P12 C41 C42 -160.0(2) . . . . ?
C46 C41 C42 C43 -0.9(5) . . . . ?
P12 C41 C42 C43 178.4(3) . . . . ?
C41 C42 C43 C44 -0.3(6) . . . . ?
C42 C43 C44 C45 1.0(6) . . . . ?
C43 C44 C45 C46 -0.6(7) . . . . ?
C42 C41 C46 C45 1.3(5) . . . . ?
P12 C41 C46 C45 -178.0(3) . . . . ?
C44 C45 C46 C41 -0.5(6) . . . . ?
